data_4334101
loop_
_publ_author_name
'Hamid Reza Khavasi'
'Alireza Azhdari Tehrani'

_publ_section_title
;
 Influence of Halogen Bonding Interaction on Supramolecular Assembly of
 Coordination Compounds; Head-to-Tail N...X Synthon Repetitivity
;
_journal_name_full 'Inorganic Chemistry'
_journal_page_first 2891
_journal_page_last 2905
_journal_paper_doi 10.1021/ic3021113
_journal_volume 52
_journal_year 2013
_chemical_formula_sum 'C11 H8 Br Cl2 Hg N3 O'
_chemical_formula_weight 549.59
_chemical_name_systematic
;
 ?
;
_space_group_IT_number 14
_symmetry_cell_setting monoclinic
_symmetry_space_group_name_Hall '-P 2ybc'
_symmetry_space_group_name_H-M 'P 1 21/c 1'
_atom_sites_solution_hydrogens geom
_atom_sites_solution_primary direct
_atom_sites_solution_secondary difmap
_audit_creation_method SHELXL-97
_cell_angle_alpha 90.00
_cell_angle_beta 104.4990(10)
_cell_angle_gamma 90.00
_cell_formula_units_Z 8
_cell_length_a 16.4086(2)
_cell_length_b 13.2074(2)
_cell_length_c 13.1793(2)
_cell_measurement_temperature 173(2)
_cell_volume 2765.19(7)
_computing_structure_refinement 'SHELXL-97 (Sheldrick, 1997)'
_diffrn_ambient_temperature 173(2)
_diffrn_measured_fraction_theta_full 0.996
_diffrn_measured_fraction_theta_max 0.996
_diffrn_measurement_device_type 'APEX2 CCD area detector'
_diffrn_measurement_method 'phi and omega scans'
_diffrn_radiation_monochromator graphite
_diffrn_radiation_source 'fine-focus sealed tube'
_diffrn_radiation_type MoK\a
_diffrn_radiation_wavelength 0.71073
_diffrn_reflns_av_R_equivalents 0.0519
_diffrn_reflns_av_sigmaI/netI 0.0345
_diffrn_reflns_limit_h_max 27
_diffrn_reflns_limit_h_min -27
_diffrn_reflns_limit_k_max 18
_diffrn_reflns_limit_k_min -22
_diffrn_reflns_limit_l_max 21
_diffrn_reflns_limit_l_min -21
_diffrn_reflns_number 116298
_diffrn_reflns_theta_full 36.35
_diffrn_reflns_theta_max 36.35
_diffrn_reflns_theta_min 2.01
_diffrn_standards_number 0
_exptl_absorpt_coefficient_mu 14.402
_exptl_absorpt_correction_T_max 0.075
_exptl_absorpt_correction_T_min 0.020
_exptl_absorpt_correction_type numerical
_exptl_absorpt_process_details 'shape of crystal determined optically'
_exptl_crystal_colour Colorless
_exptl_crystal_density_diffrn 2.640
_exptl_crystal_description Block
_exptl_crystal_F_000 2016
_exptl_crystal_size_max 0.418
_exptl_crystal_size_mid 0.253
_exptl_crystal_size_min 0.184
_refine_diff_density_max 1.263
_refine_diff_density_min -1.196
_refine_diff_density_rms 0.175
_refine_ls_extinction_method none
_refine_ls_goodness_of_fit_ref 1.036
_refine_ls_hydrogen_treatment constr
_refine_ls_matrix_type full
_refine_ls_number_parameters 343
_refine_ls_number_reflns 13376
_refine_ls_number_restraints 0
_refine_ls_restrained_S_all 1.036
_refine_ls_R_factor_all 0.0493
_refine_ls_R_factor_gt 0.0288
_refine_ls_shift/su_max 0.004
_refine_ls_shift/su_mean 0.000
_refine_ls_structure_factor_coef Fsqd
_refine_ls_weighting_details 'calc w=1/[\s^2^(Fo^2^)+(0.0178P)^2^+3.7095P] where P=(Fo^2^+2Fc^2^)/3'
_refine_ls_weighting_scheme calc
_refine_ls_wR_factor_gt 0.0528
_refine_ls_wR_factor_ref 0.0574
_reflns_number_gt 10246
_reflns_number_total 13376
_reflns_threshold_expression >2sigma(I)
_cod_data_source_file ic3021113_si_002_03.cif
_cod_data_source_block 3
_cod_database_code 4334101

loop_
_symmetry_equiv_pos_as_xyz
'x, y, z'
'-x, y+1/2, -z+1/2'
'-x, -y, -z'
'x, -y-1/2, z-1/2'

loop_
_atom_site_label
_atom_site_type_symbol
_atom_site_fract_x
_atom_site_fract_y
_atom_site_fract_z
_atom_site_U_iso_or_equiv
_atom_site_adp_type
_atom_site_occupancy
_atom_site_symmetry_multiplicity
_atom_site_calc_flag
_atom_site_refinement_flags
C1 C 0.50138(17) 0.6312(2) 0.4177(2) 0.0281(6) Uani 1 1 d .
H1 H 0.5188 0.6400 0.4899 0.034 Uiso 1 1 calc R
C2 C 0.56134(16) 0.6181(2) 0.3613(2) 0.0261(6) Uani 1 1 d .
H2 H 0.6180 0.6188 0.3966 0.031 Uiso 1 1 calc R
C3 C 0.45815(15) 0.6033(2) 0.2103(2) 0.0206(5) Uani 1 1 d .
H3 H 0.4410 0.5935 0.1382 0.025 Uiso 1 1 calc R
C4 C 0.39838(15) 0.61636(19) 0.2675(2) 0.0182(4) Uani 1 1 d .
C5 C 0.30603(15) 0.61063(19) 0.2128(2) 0.0187(4) Uani 1 1 d .
C6 C 0.16655(14) 0.64281(18) 0.2489(2) 0.0170(4) Uani 1 1 d .
C7 C 0.13103(14) 0.64697(19) 0.3346(2) 0.0180(4) Uani 1 1 d .
H7 H 0.1651 0.6506 0.4025 0.022 Uiso 1 1 calc R
C8 C 0.04425(15) 0.64565(19) 0.3171(2) 0.0179(4) Uani 1 1 d .
C9 C -0.00833(15) 0.64322(19) 0.2172(2) 0.0206(5) Uani 1 1 d .
H9 H -0.0665 0.6431 0.2066 0.025 Uiso 1 1 calc R
C10 C 0.02878(16) 0.6410(2) 0.1330(2) 0.0213(5) Uani 1 1 d .
H10 H -0.0055 0.6398 0.0651 0.026 Uiso 1 1 calc R
C11 C 0.11563(16) 0.64046(19) 0.1476(2) 0.0201(5) Uani 1 1 d .
H11 H 0.1392 0.6386 0.0903 0.024 Uiso 1 1 calc R
C12 C 0.15178(17) 0.3955(2) 0.4092(2) 0.0247(5) Uani 1 1 d .
H12 H 0.1686 0.3956 0.4820 0.030 Uiso 1 1 calc R
C13 C 0.21290(16) 0.3949(2) 0.3522(2) 0.0241(5) Uani 1 1 d .
H13 H 0.2695 0.3945 0.3877 0.029 Uiso 1 1 calc R
C14 C 0.10947(15) 0.3963(2) 0.1995(2) 0.0196(4) Uani 1 1 d .
H14 H 0.0925 0.3971 0.1267 0.024 Uiso 1 1 calc R
C15 C 0.04922(15) 0.39642(19) 0.2573(2) 0.0183(4) Uani 1 1 d .
C16 C -0.04283(15) 0.3974(2) 0.2007(2) 0.0197(4) Uani 1 1 d .
C17 C -0.18176(14) 0.39431(19) 0.2439(2) 0.0174(4) Uani 1 1 d .
C18 C -0.21707(15) 0.3841(2) 0.3295(2) 0.0194(5) Uani 1 1 d .
H18 H -0.1827 0.3814 0.3972 0.023 Uiso 1 1 calc R
C19 C -0.30347(15) 0.3783(2) 0.3126(2) 0.0203(5) Uani 1 1 d .
C20 C -0.35716(15) 0.3820(2) 0.2130(2) 0.0223(5) Uani 1 1 d .
H20 H -0.4153 0.3787 0.2030 0.027 Uiso 1 1 calc R
C21 C -0.32086(17) 0.3909(2) 0.1291(2) 0.0224(5) Uani 1 1 d .
H21 H -0.3556 0.3921 0.0614 0.027 Uiso 1 1 calc R
C22 C -0.23408(16) 0.3980(2) 0.1427(2) 0.0210(5) Uani 1 1 d .
H22 H -0.2114 0.4051 0.0851 0.025 Uiso 1 1 calc R
Cl1 Cl 0.76168(4) 0.64831(5) 0.30146(5) 0.02432(12) Uani 1 1 d .
Cl2 Cl 0.55836(4) 0.62064(6) -0.00887(5) 0.02894(14) Uani 1 1 d .
Cl3 Cl 0.41044(4) 0.35550(5) 0.28835(5) 0.02639(13) Uani 1 1 d .
Cl4 Cl 0.20541(4) 0.35237(6) -0.02309(5) 0.02752(13) Uani 1 1 d .
Br1 Br -0.002561(16) 0.64342(2) 0.43488(2) 0.02526(6) Uani 1 1 d .
Br2 Br -0.349047(17) 0.36484(3) 0.43138(2) 0.03095(6) Uani 1 1 d .
Hg1 Hg 0.652158(6) 0.626361(8) 0.154065(8) 0.02220(3) Uani 1 1 d .
Hg2 Hg 0.296711(6) 0.364487(8) 0.141135(8) 0.01991(3) Uani 1 1 d .
O1 O 0.28319(12) 0.57661(17) 0.12384(16) 0.0272(4) Uani 1 1 d .
O2 O -0.06531(12) 0.39609(17) 0.10581(16) 0.0275(4) Uani 1 1 d .
N1 N 0.41934(14) 0.63141(18) 0.37110(18) 0.0232(4) Uani 1 1 d .
N2 N 0.53998(13) 0.60480(19) 0.25825(18) 0.0227(4) Uani 1 1 d .
N3 N 0.25557(13) 0.64242(17) 0.27305(18) 0.0195(4) Uani 1 1 d .
H3A H 0.2807 0.6654 0.3339 0.023 Uiso 1 1 calc R
N4 N 0.07014(13) 0.39605(18) 0.36192(18) 0.0207(4) Uani 1 1 d .
N5 N 0.19142(13) 0.39498(18) 0.24762(18) 0.0209(4) Uani 1 1 d .
N6 N -0.09398(13) 0.39912(18) 0.26742(17) 0.0203(4) Uani 1 1 d .
H6A H -0.0689 0.4038 0.3329 0.024 Uiso 1 1 calc R

loop_
_atom_site_aniso_label
_atom_site_aniso_U_11
_atom_site_aniso_U_22
_atom_site_aniso_U_33
_atom_site_aniso_U_23
_atom_site_aniso_U_13
_atom_site_aniso_U_12
C1 0.0206(11) 0.0461(18) 0.0170(12) -0.0009(12) 0.0036(10) -0.0020(11)
C2 0.0180(10) 0.0391(16) 0.0204(13) 0.0027(11) 0.0032(10) 0.0003(10)
C3 0.0173(9) 0.0264(12) 0.0190(12) -0.0023(10) 0.0061(9) -0.0014(9)
C4 0.0168(9) 0.0217(11) 0.0170(11) -0.0008(9) 0.0060(8) -0.0007(8)
C5 0.0177(9) 0.0213(11) 0.0179(11) -0.0007(9) 0.0062(9) -0.0022(8)
C6 0.0152(9) 0.0169(10) 0.0183(11) -0.0013(9) 0.0032(8) -0.0014(7)
C7 0.0152(9) 0.0221(12) 0.0159(11) -0.0014(9) 0.0024(8) -0.0011(8)
C8 0.0183(9) 0.0203(11) 0.0156(11) -0.0003(9) 0.0048(9) -0.0001(8)
C9 0.0156(9) 0.0226(12) 0.0214(13) 0.0021(10) 0.0006(9) 0.0015(8)
C10 0.0205(10) 0.0261(13) 0.0146(11) 0.0013(9) -0.0006(9) 0.0021(9)
C11 0.0203(10) 0.0240(12) 0.0161(11) 0.0004(9) 0.0049(9) 0.0006(9)
C12 0.0250(11) 0.0325(14) 0.0167(12) 0.0051(11) 0.0054(10) 0.0047(10)
C13 0.0196(10) 0.0312(13) 0.0210(13) 0.0043(11) 0.0044(10) 0.0036(10)
C14 0.0211(10) 0.0226(11) 0.0159(11) -0.0012(9) 0.0059(9) -0.0010(9)
C15 0.0217(10) 0.0167(10) 0.0169(11) 0.0008(9) 0.0055(9) 0.0018(8)
C16 0.0207(10) 0.0194(11) 0.0204(12) 0.0001(9) 0.0080(9) -0.0006(8)
C17 0.0176(9) 0.0178(10) 0.0170(11) 0.0000(9) 0.0047(8) 0.0010(8)
C18 0.0171(9) 0.0269(13) 0.0140(11) 0.0001(9) 0.0030(8) 0.0014(8)
C19 0.0176(9) 0.0243(12) 0.0201(12) -0.0022(9) 0.0070(9) 0.0009(8)
C20 0.0163(9) 0.0265(13) 0.0226(13) 0.0011(10) 0.0022(9) 0.0019(9)
C21 0.0232(11) 0.0252(12) 0.0159(12) 0.0009(10) -0.0001(9) 0.0016(9)
C22 0.0211(10) 0.0253(12) 0.0162(12) 0.0018(10) 0.0040(9) 0.0021(9)
Cl1 0.0208(2) 0.0273(3) 0.0215(3) -0.0026(2) -0.0011(2) 0.0007(2)
Cl2 0.0208(3) 0.0453(4) 0.0184(3) 0.0000(3) 0.0006(2) -0.0021(3)
Cl3 0.0215(2) 0.0327(3) 0.0211(3) 0.0009(3) -0.0018(2) -0.0003(2)
Cl4 0.0217(3) 0.0408(4) 0.0177(3) -0.0006(3) 0.0004(2) -0.0047(2)
Br1 0.01908(10) 0.03855(15) 0.01981(12) -0.00027(10) 0.00797(9) -0.00046(10)
Br2 0.01892(10) 0.05328(19) 0.02250(13) 0.00557(12) 0.00863(10) 0.00337(11)
Hg1 0.01826(4) 0.03044(5) 0.01667(5) -0.00064(4) 0.00206(3) -0.00144(3)
Hg2 0.01776(4) 0.02548(5) 0.01560(5) -0.00110(3) 0.00251(3) -0.00007(3)
O1 0.0221(8) 0.0396(12) 0.0192(10) -0.0082(8) 0.0042(7) -0.0003(8)
O2 0.0234(8) 0.0418(12) 0.0177(9) -0.0024(8) 0.0060(7) -0.0016(8)
N1 0.0191(9) 0.0338(12) 0.0168(10) -0.0030(9) 0.0048(8) 0.0004(8)
N2 0.0177(9) 0.0290(11) 0.0227(11) -0.0005(9) 0.0074(8) 0.0002(8)
N3 0.0157(8) 0.0266(11) 0.0158(10) -0.0048(8) 0.0033(7) -0.0017(7)
N4 0.0204(9) 0.0249(11) 0.0173(10) 0.0021(8) 0.0058(8) 0.0026(8)
N5 0.0192(9) 0.0244(10) 0.0205(11) 0.0021(9) 0.0076(8) 0.0030(8)
N6 0.0179(8) 0.0277(11) 0.0155(10) -0.0008(8) 0.0047(8) 0.0000(8)

loop_
_atom_type_symbol
_atom_type_description
_atom_type_scat_dispersion_real
_atom_type_scat_dispersion_imag
_atom_type_scat_source
C C 0.0033 0.0016 'International Tables Vol C Tables 4.2.6.8 and 6.1.1.4'
H H 0.0000 0.0000 'International Tables Vol C Tables 4.2.6.8 and 6.1.1.4'
Cl Cl 0.1484 0.1585 'International Tables Vol C Tables 4.2.6.8 and 6.1.1.4'
Br Br -0.2901 2.4595 'International Tables Vol C Tables 4.2.6.8 and 6.1.1.4'
Hg Hg -2.3894 9.2266 'International Tables Vol C Tables 4.2.6.8 and 6.1.1.4'
O O 0.0106 0.0060 'International Tables Vol C Tables 4.2.6.8 and 6.1.1.4'
N N 0.0061 0.0033 'International Tables Vol C Tables 4.2.6.8 and 6.1.1.4'

loop_
_geom_angle_atom_site_label_1
_geom_angle_atom_site_label_2
_geom_angle_atom_site_label_3
_geom_angle
N1 C1 C2 121.7(3)
N1 C1 H1 119.2
C2 C1 H1 119.2
N2 C2 C1 121.7(2)
N2 C2 H2 119.2
C1 C2 H2 119.2
N2 C3 C4 120.3(2)
N2 C3 H3 119.8
C4 C3 H3 119.8
N1 C4 C3 122.5(2)
N1 C4 C5 117.8(2)
C3 C4 C5 119.7(2)
O1 C5 N3 126.3(2)
O1 C5 C4 120.4(2)
N3 C5 C4 113.3(2)
C11 C6 C7 120.5(2)
C11 C6 N3 123.8(2)
C7 C6 N3 115.8(2)
C8 C7 C6 119.0(2)
C8 C7 H7 120.5
C6 C7 H7 120.5
C9 C8 C7 122.0(2)
C9 C8 Br1 119.67(18)
C7 C8 Br1 118.30(19)
C8 C9 C10 117.8(2)
C8 C9 H9 121.1
C10 C9 H9 121.1
C11 C10 C9 121.8(2)
C11 C10 H10 119.1
C9 C10 H10 119.1
C6 C11 C10 118.9(2)
C6 C11 H11 120.6
C10 C11 H11 120.6
N4 C12 C13 121.6(3)
N4 C12 H12 119.2
C13 C12 H12 119.2
N5 C13 C12 121.1(2)
N5 C13 H13 119.5
C12 C13 H13 119.5
N5 C14 C15 120.6(2)
N5 C14 H14 119.7
C15 C14 H14 119.7
N4 C15 C14 122.1(2)
N4 C15 C16 118.6(2)
C14 C15 C16 119.3(2)
O2 C16 N6 126.2(2)
O2 C16 C15 121.3(2)
N6 C16 C15 112.6(2)
C22 C17 N6 124.3(2)
C22 C17 C18 119.7(2)
N6 C17 C18 116.0(2)
C19 C18 C17 119.4(2)
C19 C18 H18 120.3
C17 C18 H18 120.3
C18 C19 C20 122.3(2)
C18 C19 Br2 118.1(2)
C20 C19 Br2 119.61(18)
C19 C20 C21 117.4(2)
C19 C20 H20 121.3
C21 C20 H20 121.3
C20 C21 C22 122.2(2)
C20 C21 H21 118.9
C22 C21 H21 118.9
C21 C22 C17 119.0(2)
C21 C22 H22 120.5
C17 C22 H22 120.5
Cl2 Hg1 Cl1 169.44(2)
Cl2 Hg1 N2 95.36(5)
Cl1 Hg1 N2 94.30(5)
Cl4 Hg2 Cl3 166.36(3)
Cl4 Hg2 N5 99.15(6)
Cl3 Hg2 N5 93.57(6)
C1 N1 C4 116.2(2)
C2 N2 C3 117.6(2)
C2 N2 Hg1 119.40(17)
C3 N2 Hg1 121.24(18)
C5 N3 C6 128.3(2)
C5 N3 H3A 115.8
C6 N3 H3A 115.8
C12 N4 C15 116.9(2)
C13 N5 C14 117.7(2)
C13 N5 Hg2 122.37(17)
C14 N5 Hg2 119.20(17)
C16 N6 C17 128.7(2)
C16 N6 H6A 115.7
C17 N6 H6A 115.7

loop_
_geom_bond_atom_site_label_1
_geom_bond_atom_site_label_2
_geom_bond_distance
C1 N1 1.332(3)
C1 C2 1.384(4)
C1 H1 0.9300
C2 N2 1.327(4)
C2 H2 0.9300
C3 N2 1.333(3)
C3 C4 1.389(3)
C3 H3 0.9300
C4 N1 1.337(3)
C4 C5 1.508(3)
C5 O1 1.224(3)
C5 N3 1.349(3)
C6 C11 1.387(4)
C6 C7 1.396(3)
C6 N3 1.415(3)
C7 C8 1.384(3)
C7 H7 0.9300
C8 C9 1.382(4)
C8 Br1 1.897(2)
C9 C10 1.394(4)
C9 H9 0.9300
C10 C11 1.389(3)
C10 H10 0.9300
C11 H11 0.9300
C12 N4 1.329(3)
C12 C13 1.395(4)
C12 H12 0.9300
C13 N5 1.335(4)
C13 H13 0.9300
C14 N5 1.335(3)
C14 C15 1.391(3)
C14 H14 0.9300
C15 N4 1.334(3)
C15 C16 1.508(4)
C16 O2 1.212(3)
C16 N6 1.360(3)
C17 C22 1.395(4)
C17 N6 1.397(3)
C17 C18 1.397(3)
C18 C19 1.381(3)
C18 H18 0.9300
C19 C20 1.386(4)
C19 Br2 1.905(3)
C20 C21 1.387(4)
C20 H20 0.9300
C21 C22 1.393(4)
C21 H21 0.9300
C22 H22 0.9300
Cl1 Hg1 2.3106(6)
Cl2 Hg1 2.3089(7)
Cl3 Hg2 2.3340(7)
Cl4 Hg2 2.3088(7)
Hg1 N2 2.573(2)
Hg2 N5 2.516(2)
N3 H3A 0.8600
N6 H6A 0.8600

loop_
_geom_torsion_atom_site_label_1
_geom_torsion_atom_site_label_2
_geom_torsion_atom_site_label_3
_geom_torsion_atom_site_label_4
_geom_torsion
N1 C1 C2 N2 -0.3(5)
N2 C3 C4 N1 0.5(4)
N2 C3 C4 C5 -177.7(2)
N1 C4 C5 O1 -164.8(3)
C3 C4 C5 O1 13.5(4)
N1 C4 C5 N3 13.0(3)
C3 C4 C5 N3 -168.7(2)
C11 C6 C7 C8 1.9(4)
N3 C6 C7 C8 -178.8(2)
C6 C7 C8 C9 -1.9(4)
C6 C7 C8 Br1 176.40(18)
C7 C8 C9 C10 0.7(4)
Br1 C8 C9 C10 -177.53(19)
C8 C9 C10 C11 0.4(4)
C7 C6 C11 C10 -0.8(4)
N3 C6 C11 C10 179.9(2)
C9 C10 C11 C6 -0.3(4)
N4 C12 C13 N5 0.1(5)
N5 C14 C15 N4 0.5(4)
N5 C14 C15 C16 -179.7(2)
N4 C15 C16 O2 -178.8(3)
C14 C15 C16 O2 1.4(4)
N4 C15 C16 N6 0.8(3)
C14 C15 C16 N6 -179.0(2)
C22 C17 C18 C19 -0.3(4)
N6 C17 C18 C19 -179.6(2)
C17 C18 C19 C20 0.1(4)
C17 C18 C19 Br2 -179.83(19)
C18 C19 C20 C21 0.7(4)
Br2 C19 C20 C21 -179.4(2)
C19 C20 C21 C22 -1.3(4)
C20 C21 C22 C17 1.1(4)
N6 C17 C22 C21 179.0(2)
C18 C17 C22 C21 -0.3(4)
C2 C1 N1 C4 1.3(4)
C3 C4 N1 C1 -1.4(4)
C5 C4 N1 C1 176.8(2)
C1 C2 N2 C3 -0.6(4)
C1 C2 N2 Hg1 164.5(2)
C4 C3 N2 C2 0.6(4)
C4 C3 N2 Hg1 -164.32(19)
Cl2 Hg1 N2 C2 -170.0(2)
Cl1 Hg1 N2 C2 5.7(2)
Cl2 Hg1 N2 C3 -5.4(2)
Cl1 Hg1 N2 C3 170.3(2)
O1 C5 N3 C6 0.9(4)
C4 C5 N3 C6 -176.7(2)
C11 C6 N3 C5 -21.5(4)
C7 C6 N3 C5 159.2(3)
C13 C12 N4 C15 -0.3(4)
C14 C15 N4 C12 0.0(4)
C16 C15 N4 C12 -179.8(2)
C12 C13 N5 C14 0.4(4)
C12 C13 N5 Hg2 -169.5(2)
C15 C14 N5 C13 -0.7(4)
C15 C14 N5 Hg2 169.51(19)
Cl4 Hg2 N5 C13 171.5(2)
Cl3 Hg2 N5 C13 -3.6(2)
Cl4 Hg2 N5 C14 1.8(2)
Cl3 Hg2 N5 C14 -173.28(19)
O2 C16 N6 C17 3.8(5)
C15 C16 N6 C17 -175.8(2)
C22 C17 N6 C16 -7.5(4)
C18 C17 N6 C16 171.8(3)
